data_7037071
loop_
_publ_author_name
'Kohrt, Sonja'
'Dachwitz, Steffen'
'Daniliuc, Constantin G.'
'Kehr, Gerald'
'Erker, Gerhard'

_publ_section_title
;
 Stabilized borata-alkene formation: structural features, reactions and
 the role of the counter cation.
;
_journal_issue 48
_journal_name_full 'Dalton transactions (Cambridge, England : 2003)'
_journal_page_first 21032
_journal_page_last 21040
_journal_paper_doi 10.1039/c5dt04058b
_journal_volume 44
_journal_year 2015
_chemical_formula_sum 'C42 H39 B F10 Li N O'
_chemical_formula_weight 781.49
_space_group_crystal_system orthorhombic
_space_group_IT_number 19
_space_group_name_Hall 'P 2ac 2ab'
_space_group_name_H-M_alt 'P 21 21 21'
_symmetry_space_group_name_Hall 'P 2ac 2ab'
_symmetry_space_group_name_H-M 'P 21 21 21'
_atom_sites_solution_hydrogens mixed
_audit_update_record
;
2015-10-15 deposited with the CCDC.
2015-11-04 downloaded from the CCDC.
;
_cell_angle_alpha 90
_cell_angle_beta 90
_cell_angle_gamma 90
_cell_formula_units_Z 4
_cell_length_a 12.0328(4)
_cell_length_b 14.7766(5)
_cell_length_c 20.8614(8)
_cell_measurement_reflns_used 9867
_cell_measurement_temperature 100.(2)
_cell_measurement_theta_max 25.3194
_cell_measurement_theta_min 2.3900
_cell_volume 3709.2(2)
_computing_cell_refinement 'SAINT V8.34A (Bruker AXS Inc., 2013)'
_computing_data_collection
;
APEX2 v.2014.1-1 (Bruker AXS Inc., 2014)

;
_computing_data_reduction 'SAINT V8.34A (Bruker AXS Inc., 2013)'
_computing_molecular_graphics 'XP (Sheldrick, 2014)'
_computing_publication_material 'SHELXL-2014 (Sheldrick, 2014)'
_computing_structure_refinement 'SHELXL-2014/7 (Sheldrick, 2014)'
_computing_structure_solution 'SHELXL-2014 (Sheldrick, 2014)'
_diffrn_ambient_temperature 100.(2)
_diffrn_detector_area_resol_mean 10.4167
_diffrn_measured_fraction_theta_full 0.997
_diffrn_measured_fraction_theta_max 0.997
_diffrn_measurement_device_type 'Bruker D8 Venture PHOTON 100 CMOS'
_diffrn_measurement_method 'omega and phi scans'
_diffrn_radiation_monochromator 'MX mirror'
_diffrn_radiation_type 'Mo K\a'
_diffrn_radiation_wavelength 0.71073
_diffrn_reflns_av_R_equivalents 0.0533
_diffrn_reflns_av_unetI/netI 0.0328
_diffrn_reflns_limit_h_max 14
_diffrn_reflns_limit_h_min -14
_diffrn_reflns_limit_k_max 17
_diffrn_reflns_limit_k_min -17
_diffrn_reflns_limit_l_max 24
_diffrn_reflns_limit_l_min -24
_diffrn_reflns_number 39852
_diffrn_reflns_theta_full 25.02
_diffrn_reflns_theta_max 25.02
_diffrn_reflns_theta_min 2.39
_diffrn_source 'Mo ImS'
_diffrn_source_type 'micro focus tube'
_exptl_absorpt_coefficient_mu 0.117
_exptl_absorpt_correction_T_max 0.99
_exptl_absorpt_correction_T_min 0.95
_exptl_absorpt_correction_type multi-scan
_exptl_absorpt_process_details
;
Bruker AXS (2014). SADABS, Version 2014/2, Bruker AXS Inc., Madison, Wisconsin,
USA.
;
_exptl_crystal_colour colourless
_exptl_crystal_density_diffrn 1.399
_exptl_crystal_density_method 'not measured'
_exptl_crystal_description prism
_exptl_crystal_F_000 1616
_exptl_crystal_size_max 0.120
_exptl_crystal_size_mid 0.080
_exptl_crystal_size_min 0.060
_refine_diff_density_max 0.261
_refine_diff_density_min -0.211
_refine_ls_abs_structure_details
;
Flack x determined using 2372 quotients [(I+)-(I-)]/[(I+)+(I-)]
(Parsons, Flack and Wagner, Acta Cryst. B69 (2013) 249-259).
;
_refine_ls_abs_structure_Flack -0.20(19)
_refine_ls_extinction_method none
_refine_ls_goodness_of_fit_ref 1.077
_refine_ls_hydrogen_treatment mixed
_refine_ls_matrix_type full
_refine_ls_number_parameters 516
_refine_ls_number_reflns 6550
_refine_ls_number_restraints 0
_refine_ls_restrained_S_all 1.077
_refine_ls_R_factor_all 0.0436
_refine_ls_R_factor_gt 0.0351
_refine_ls_shift/su_max 0.000
_refine_ls_shift/su_mean 0.000
_refine_ls_structure_factor_coef Fsqd
_refine_ls_weighting_details 'w=1/[\s^2^(Fo^2^)+(0.0392P)^2^+1.1561P] where P=(Fo^2^+2Fc^2^)/3'
_refine_ls_weighting_scheme calc
_refine_ls_wR_factor_gt 0.0789
_refine_ls_wR_factor_ref 0.0832
_reflns_number_gt 5842
_reflns_number_total 6550
_reflns_threshold_expression 'I > 2\s(I)'
_cod_data_source_file c5dt04058b2.cif
_cod_data_source_block erk7944
_cod_depositor_comments 'Adding full bibliography for 7037063--7037071.cif.'
_cod_database_code 7037071

loop_
_space_group_symop_operation_xyz
'x, y, z'
'-x+1/2, -y, z+1/2'
'-x, y+1/2, -z+1/2'
'x+1/2, -y+1/2, -z'

loop_
_atom_site_type_symbol
_atom_site_label
_atom_site_fract_x
_atom_site_fract_y
_atom_site_fract_z
_atom_site_U_iso_or_equiv
_atom_site_adp_type
_atom_site_calc_flag
_atom_site_refinement_flags_adp
_atom_site_refinement_flags_posn
_atom_site_occupancy
B B1 0.6352(3) 0.5243(2) 0.47845(16) 0.0150(7) Uani d . . 1
C C1 0.5361(2) 0.72229(19) 0.42597(14) 0.0138(6) Uani d . . 1
Li Li1 0.4824(4) 0.4833(4) 0.5941(3) 0.0239(12) Uani d . . 1
N N1 0.3373(2) 0.43387(17) 0.63879(13) 0.0192(6) Uani d . . 1
H H1A 0.331(3) 0.473(2) 0.6718(17) 0.019(9) Uiso d . . 1
O O1 0.57440(17) 0.55562(12) 0.53968(9) 0.0157(4) Uani d . . 1
C C2 0.5898(2) 0.67885(18) 0.47382(14) 0.0136(6) Uani d . . 1
C C3 0.6846(2) 0.62160(19) 0.45031(14) 0.0135(6) Uani d . . 1
H H3 0.756 0.6385 0.4717 0.016 Uiso calc U R 1
C C3A 0.6866(2) 0.64408(18) 0.38018(14) 0.0129(6) Uani d . . 1
C C4 0.7577(2) 0.61581(19) 0.33171(14) 0.0153(6) Uani d . . 1
H H4 0.8181 0.5765 0.341 0.018 Uiso calc U R 1
C C5 0.7395(3) 0.6457(2) 0.26937(15) 0.0173(7) Uani d . . 1
H H5 0.7871 0.626 0.2359 0.021 Uiso calc U R 1
C C6 0.6527(3) 0.7039(2) 0.25566(14) 0.0194(7) Uani d . . 1
H H6 0.6414 0.7238 0.2129 0.023 Uiso calc U R 1
C C7 0.5819(3) 0.7335(2) 0.30390(14) 0.0183(7) Uani d . . 1
H H7 0.5226 0.7736 0.2942 0.022 Uiso calc U R 1
C C7A 0.5985(2) 0.70401(19) 0.36633(14) 0.0144(6) Uani d . . 1
C C8 0.4257(2) 0.77145(19) 0.43058(15) 0.0163(6) Uani d . . 1
H H8 0.3975 0.7629 0.4753 0.02 Uiso calc U R 1
C C10 0.4382(3) 0.8736(2) 0.41973(16) 0.0208(7) Uani d . . 1
H H10A 0.4846 0.8994 0.4537 0.031 Uiso calc U R 1
H H10B 0.3648 0.9022 0.4205 0.031 Uiso calc U R 1
H H10C 0.4734 0.8843 0.378 0.031 Uiso calc U R 1
C C9 0.3376(3) 0.7332(2) 0.38519(16) 0.0244(7) Uani d . . 1
H H9A 0.3598 0.7445 0.3407 0.037 Uiso calc U R 1
H H9B 0.266 0.7626 0.3936 0.037 Uiso calc U R 1
H H9C 0.3304 0.6678 0.3922 0.037 Uiso calc U R 1
C C31 0.5577(2) 0.64913(19) 0.53827(14) 0.0137(6) Uani d . . 1
C C32 0.5266(2) 0.6957(2) 0.59002(14) 0.0145(6) Uani d . . 1
C C33 0.5127(3) 0.7973(2) 0.58789(15) 0.0193(7) Uani d . . 1
H H33A 0.5413 0.8205 0.5471 0.029 Uiso calc U R 1
H H33B 0.554 0.8248 0.6234 0.029 Uiso calc U R 1
H H33C 0.4337 0.8126 0.5918 0.029 Uiso calc U R 1
C C41 0.5113(3) 0.65186(19) 0.65385(14) 0.0155(6) Uani d . . 1
C C42 0.4167(3) 0.6680(2) 0.69078(14) 0.0194(7) Uani d . . 1
H H42 0.3579 0.7033 0.6736 0.023 Uiso calc U R 1
C C43 0.4074(3) 0.6330(2) 0.75224(16) 0.0249(7) Uani d . . 1
H H43 0.3422 0.6446 0.7765 0.03 Uiso calc U R 1
C C44 0.4921(3) 0.5815(2) 0.77867(15) 0.0255(8) Uani d . . 1
H H44 0.4852 0.5574 0.8207 0.031 Uiso calc U R 1
C C45 0.5878(3) 0.5654(2) 0.74250(15) 0.0242(7) Uani d . . 1
H H45 0.647 0.5311 0.7603 0.029 Uiso calc U R 1
C C46 0.5966(3) 0.5994(2) 0.68075(14) 0.0188(7) Uani d . . 1
H H46 0.6614 0.5869 0.6563 0.023 Uiso calc U R 1
C C11 0.7234(3) 0.44624(19) 0.50272(14) 0.0154(6) Uani d . . 1
C C12 0.6890(3) 0.3794(2) 0.54513(15) 0.0181(7) Uani d . . 1
F F12 0.58157(15) 0.37968(11) 0.56737(9) 0.0239(4) Uani d . . 1
C C13 0.7548(3) 0.3094(2) 0.56735(16) 0.0228(7) Uani d . . 1
F F13 0.71421(18) 0.24728(12) 0.60814(10) 0.0335(5) Uani d . . 1
C C14 0.8625(3) 0.3038(2) 0.54592(16) 0.0252(8) Uani d . . 1
F F14 0.92852(17) 0.23582(13) 0.56560(11) 0.0370(5) Uani d . . 1
C C15 0.9012(3) 0.3681(2) 0.50376(16) 0.0223(7) Uani d . . 1
F F15 1.00588(15) 0.36143(13) 0.48130(10) 0.0330(5) Uani d . . 1
C C16 0.8326(3) 0.4374(2) 0.48369(14) 0.0173(7) Uani d . . 1
F F16 0.87768(14) 0.49657(11) 0.44183(8) 0.0217(4) Uani d . . 1
C C21 0.5513(2) 0.48338(18) 0.42337(14) 0.0148(6) Uani d . . 1
C C22 0.4388(2) 0.50178(19) 0.41831(15) 0.0178(7) Uani d . . 1
F F22 0.38511(14) 0.54517(12) 0.46632(9) 0.0259(4) Uani d . . 1
C C23 0.3742(2) 0.4805(2) 0.36531(16) 0.0218(7) Uani d . . 1
F F23 0.26488(15) 0.49997(13) 0.36412(10) 0.0328(5) Uani d . . 1
C C24 0.4227(3) 0.4410(2) 0.31314(15) 0.0223(7) Uani d . . 1
F F24 0.36251(17) 0.42272(13) 0.26028(9) 0.0324(5) Uani d . . 1
C C25 0.5348(3) 0.4213(2) 0.31480(14) 0.0199(7) Uani d . . 1
F F25 0.58522(16) 0.38469(13) 0.26342(9) 0.0300(5) Uani d . . 1
C C26 0.5946(2) 0.44074(19) 0.36942(14) 0.0161(6) Uani d . . 1
F F26 0.70382(14) 0.41951(11) 0.36724(8) 0.0206(4) Uani d . . 1
C C51 0.2375(3) 0.4526(2) 0.59706(15) 0.0197(7) Uani d . . 1
C C52 0.1283(3) 0.4267(2) 0.63083(17) 0.0273(8) Uani d . . 1
H H52A 0.1129 0.4714 0.665 0.033 Uiso calc U R 1
H H52B 0.0668 0.4299 0.5994 0.033 Uiso calc U R 1
C C53 0.1306(3) 0.3323(2) 0.66027(18) 0.0326(9) Uani d . . 1
H H53A 0.1371 0.2863 0.6259 0.039 Uiso calc U R 1
H H53B 0.0606 0.3211 0.6839 0.039 Uiso calc U R 1
C C54 0.2291(3) 0.3244(2) 0.70590(18) 0.0309(8) Uani d . . 1
H H54A 0.2309 0.2626 0.7242 0.037 Uiso calc U R 1
H H54B 0.2191 0.3675 0.7417 0.037 Uiso calc U R 1
C C55 0.3404(3) 0.3437(2) 0.67284(16) 0.0243(7) Uani d . . 1
C C56 0.2380(3) 0.5551(2) 0.58531(17) 0.0236(7) Uani d . . 1
H H56A 0.2245 0.5868 0.6258 0.035 Uiso calc U R 1
H H56B 0.1795 0.5706 0.5546 0.035 Uiso calc U R 1
H H56C 0.3104 0.5733 0.5681 0.035 Uiso calc U R 1
C C57 0.2487(3) 0.4022(2) 0.53308(16) 0.0256(8) Uani d . . 1
H H57A 0.3272 0.399 0.5209 0.038 Uiso calc U R 1
H H57B 0.207 0.4346 0.4999 0.038 Uiso calc U R 1
H H57C 0.2189 0.3408 0.5376 0.038 Uiso calc U R 1
C C58 0.4317(3) 0.3517(2) 0.72315(19) 0.0373(9) Uani d . . 1
H H58A 0.4366 0.295 0.7474 0.056 Uiso calc U R 1
H H58B 0.4143 0.4015 0.7525 0.056 Uiso calc U R 1
H H58C 0.5029 0.3636 0.702 0.056 Uiso calc U R 1
C C59 0.3706(3) 0.2669(2) 0.62727(18) 0.0275(8) Uani d . . 1
H H59A 0.4368 0.2836 0.6027 0.041 Uiso calc U R 1
H H59B 0.3085 0.2559 0.5978 0.041 Uiso calc U R 1
H H59C 0.3857 0.2119 0.652 0.041 Uiso calc U R 1

loop_
_atom_site_aniso_label
_atom_site_aniso_U_11
_atom_site_aniso_U_22
_atom_site_aniso_U_33
_atom_site_aniso_U_12
_atom_site_aniso_U_13
_atom_site_aniso_U_23
B1 0.0198(17) 0.0139(16) 0.0114(16) 0.0022(14) 0.0016(14) 0.0002(13)
C1 0.0164(15) 0.0119(14) 0.0130(15) -0.0008(11) 0.0013(12) 0.0008(12)
Li1 0.020(3) 0.021(3) 0.030(3) -0.001(2) 0.004(2) 0.006(2)
N1 0.0230(14) 0.0155(13) 0.0192(14) -0.0012(11) -0.0036(12) -0.0009(12)
O1 0.0232(11) 0.0103(10) 0.0135(10) 0.0017(8) 0.0031(9) 0.0008(8)
C2 0.0163(14) 0.0086(13) 0.0159(15) -0.0016(11) 0.0004(12) -0.0036(12)
C3 0.0152(14) 0.0139(14) 0.0115(15) 0.0015(12) -0.0021(12) -0.0006(12)
C3A 0.0145(14) 0.0089(13) 0.0153(16) -0.0048(11) -0.0011(12) -0.0017(11)
C4 0.0136(15) 0.0136(14) 0.0187(17) -0.0007(12) -0.0012(12) -0.0026(12)
C5 0.0187(16) 0.0180(15) 0.0151(16) -0.0044(13) 0.0043(13) -0.0025(13)
C6 0.0250(17) 0.0229(16) 0.0103(15) -0.0017(14) -0.0001(13) 0.0037(13)
C7 0.0194(16) 0.0167(15) 0.0187(16) 0.0027(13) -0.0003(14) 0.0040(12)
C7A 0.0157(14) 0.0119(13) 0.0155(15) -0.0039(12) 0.0008(12) -0.0009(12)
C8 0.0183(15) 0.0162(15) 0.0143(15) 0.0041(12) 0.0036(13) -0.0001(12)
C10 0.0218(17) 0.0167(15) 0.0240(17) 0.0065(13) 0.0008(14) 0.0034(13)
C9 0.0181(17) 0.0310(18) 0.0241(18) 0.0024(14) -0.0031(14) 0.0006(15)
C31 0.0130(14) 0.0133(14) 0.0149(15) 0.0012(11) -0.0006(12) 0.0011(12)
C32 0.0143(15) 0.0156(15) 0.0137(15) 0.0001(12) -0.0026(12) -0.0001(12)
C33 0.0253(17) 0.0157(15) 0.0169(16) 0.0035(13) 0.0001(14) -0.0021(13)
C41 0.0203(16) 0.0124(14) 0.0137(15) -0.0014(12) -0.0018(13) -0.0035(12)
C42 0.0231(16) 0.0194(15) 0.0158(16) 0.0002(13) -0.0006(13) -0.0033(13)
C43 0.0301(19) 0.0243(17) 0.0204(17) -0.0045(15) 0.0074(15) -0.0052(14)
C44 0.044(2) 0.0201(17) 0.0123(16) -0.0042(16) 0.0011(15) 0.0013(13)
C45 0.0342(19) 0.0179(16) 0.0205(17) 0.0010(15) -0.0069(15) 0.0032(13)
C46 0.0229(17) 0.0176(15) 0.0161(16) 0.0030(13) 0.0001(13) -0.0014(12)
C11 0.0206(16) 0.0124(14) 0.0131(15) 0.0020(12) -0.0059(12) -0.0043(12)
C12 0.0223(16) 0.0157(15) 0.0163(16) -0.0014(12) -0.0020(13) 0.0007(13)
F12 0.0258(10) 0.0176(9) 0.0284(10) 0.0007(8) 0.0056(8) 0.0071(8)
C13 0.0326(19) 0.0158(15) 0.0200(17) 0.0006(14) -0.0062(15) 0.0023(13)
F13 0.0472(13) 0.0210(10) 0.0322(12) 0.0025(9) -0.0045(10) 0.0143(9)
C14 0.0294(18) 0.0182(16) 0.0281(18) 0.0087(14) -0.0173(16) -0.0020(14)
F14 0.0365(12) 0.0250(10) 0.0495(13) 0.0130(9) -0.0177(10) 0.0052(9)
C15 0.0177(17) 0.0208(16) 0.0285(18) 0.0026(13) -0.0078(14) -0.0074(14)
F15 0.0185(10) 0.0310(11) 0.0495(13) 0.0074(8) -0.0057(9) -0.0034(10)
C16 0.0220(16) 0.0139(15) 0.0159(16) 0.0006(12) -0.0035(13) -0.0039(12)
F16 0.0192(9) 0.0210(9) 0.0250(10) 0.0008(7) 0.0022(7) 0.0012(8)
C21 0.0190(15) 0.0079(13) 0.0176(16) -0.0015(11) 0.0003(12) 0.0045(12)
C22 0.0200(16) 0.0143(15) 0.0191(17) -0.0025(12) 0.0028(13) -0.0026(13)
F22 0.0186(9) 0.0310(10) 0.0280(11) -0.0021(8) 0.0067(8) -0.0072(8)
C23 0.0123(15) 0.0196(15) 0.033(2) -0.0026(12) -0.0029(14) 0.0013(14)
F23 0.0176(9) 0.0340(11) 0.0466(13) 0.0001(8) -0.0058(9) -0.0085(10)
C24 0.0255(17) 0.0171(16) 0.0244(18) -0.0042(14) -0.0108(14) -0.0024(13)
F24 0.0310(11) 0.0325(11) 0.0338(12) -0.0004(9) -0.0169(9) -0.0096(9)
C25 0.0276(18) 0.0142(15) 0.0177(16) -0.0018(13) -0.0007(14) -0.0041(13)
F25 0.0329(11) 0.0341(11) 0.0230(10) 0.0008(9) -0.0026(9) -0.0146(8)
C26 0.0169(15) 0.0116(14) 0.0198(16) -0.0021(12) -0.0028(13) 0.0011(12)
F26 0.0178(9) 0.0229(9) 0.0211(10) 0.0032(7) -0.0019(7) -0.0078(8)
C51 0.0173(16) 0.0215(16) 0.0203(17) -0.0012(13) 0.0004(13) 0.0007(13)
C52 0.0202(16) 0.0330(18) 0.0288(19) -0.0022(15) 0.0029(15) -0.0019(16)
C53 0.0258(18) 0.034(2) 0.037(2) -0.0066(16) 0.0121(17) 0.0026(17)
C54 0.042(2) 0.0247(18) 0.0263(19) -0.0051(16) 0.0077(17) 0.0019(15)
C55 0.0309(19) 0.0190(16) 0.0230(18) -0.0031(14) -0.0003(15) 0.0024(14)
C56 0.0203(16) 0.0246(17) 0.0258(18) 0.0010(14) -0.0020(14) 0.0022(14)
C57 0.0295(19) 0.0254(17) 0.0218(18) -0.0031(14) -0.0005(15) -0.0003(14)
C58 0.047(2) 0.0240(19) 0.040(2) -0.0010(17) -0.0198(19) 0.0059(16)
C59 0.0302(18) 0.0162(16) 0.036(2) -0.0017(14) 0.0021(17) 0.0014(14)

loop_
_atom_type_symbol
_atom_type_description
_atom_type_scat_dispersion_real
_atom_type_scat_dispersion_imag
_atom_type_scat_source
C C 0.0033 0.0016 'International Tables Vol C Tables 4.2.6.8 and 6.1.1.4'
H H 0.0000 0.0000 'International Tables Vol C Tables 4.2.6.8 and 6.1.1.4'
Li Li -0.0003 0.0001 'International Tables Vol C Tables 4.2.6.8 and 6.1.1.4'
B B 0.0013 0.0007 'International Tables Vol C Tables 4.2.6.8 and 6.1.1.4'
N N 0.0061 0.0033 'International Tables Vol C Tables 4.2.6.8 and 6.1.1.4'
O O 0.0106 0.0060 'International Tables Vol C Tables 4.2.6.8 and 6.1.1.4'
F F 0.0171 0.0103 'International Tables Vol C Tables 4.2.6.8 and 6.1.1.4'

loop_
_geom_angle_atom_site_label_1
_geom_angle_atom_site_label_2
_geom_angle_atom_site_label_3
_geom_angle
O1 B1 C21 113.4(2)
O1 B1 C11 105.2(2)
C21 B1 C11 110.7(2)
O1 B1 C3 101.6(2)
C21 B1 C3 106.9(2)
C11 B1 C3 118.9(3)
C2 C1 C7A 107.0(2)
C2 C1 C8 126.8(3)
C7A C1 C8 125.9(3)
O1 Li1 F12 85.2(2)
O1 Li1 N1 159.2(3)
F12 Li1 N1 110.4(3)
C51 N1 C55 116.9(2)
C51 N1 Li1 109.9(2)
C55 N1 Li1 119.5(2)
C51 N1 H1A 105.(2)
C55 N1 H1A 102.(2)
Li1 N1 H1A 101.(2)
C31 O1 B1 110.4(2)
C31 O1 Li1 118.8(2)
B1 O1 Li1 126.8(2)
C1 C2 C31 133.9(3)
C1 C2 C3 112.9(3)
C31 C2 C3 109.3(2)
C3A C3 C2 101.9(2)
C3A C3 B1 122.8(2)
C2 C3 B1 95.8(2)
C3A C3 H3 111.5
C2 C3 H3 111.5
B1 C3 H3 111.5
C4 C3A C7A 120.2(3)
C4 C3A C3 130.8(3)
C7A C3A C3 109.1(3)
C3A C4 C5 119.2(3)
C3A C4 H4 120.4
C5 C4 H4 120.4
C6 C5 C4 120.7(3)
C6 C5 H5 119.7
C4 C5 H5 119.7
C5 C6 C7 120.6(3)
C5 C6 H6 119.7
C7 C6 H6 119.7
C7A C7 C6 119.5(3)
C7A C7 H7 120.2
C6 C7 H7 120.2
C7 C7A C3A 119.8(3)
C7 C7A C1 131.2(3)
C3A C7A C1 108.9(3)
C1 C8 C9 113.0(2)
C1 C8 C10 112.1(2)
C9 C8 C10 109.9(3)
C1 C8 H8 107.2
C9 C8 H8 107.2
C10 C8 H8 107.2
C8 C10 H10A 109.5
C8 C10 H10B 109.5
H10A C10 H10B 109.5
C8 C10 H10C 109.5
H10A C10 H10C 109.5
H10B C10 H10C 109.5
C8 C9 H9A 109.5
C8 C9 H9B 109.5
H9A C9 H9B 109.5
C8 C9 H9C 109.5
H9A C9 H9C 109.5
H9B C9 H9C 109.5
C32 C31 O1 122.3(3)
C32 C31 C2 131.4(3)
O1 C31 C2 106.1(2)
C31 C32 C41 122.2(3)
C31 C32 C33 121.4(3)
C41 C32 C33 116.4(2)
C32 C33 H33A 109.5
C32 C33 H33B 109.5
H33A C33 H33B 109.5
C32 C33 H33C 109.5
H33A C33 H33C 109.5
H33B C33 H33C 109.5
C42 C41 C46 118.0(3)
C42 C41 C32 121.3(3)
C46 C41 C32 120.4(3)
C43 C42 C41 120.9(3)
C43 C42 H42 119.6
C41 C42 H42 119.6
C42 C43 C44 120.8(3)
C42 C43 H43 119.6
C44 C43 H43 119.6
C43 C44 C45 119.0(3)
C43 C44 H44 120.5
C45 C44 H44 120.5
C46 C45 C44 120.2(3)
C46 C45 H45 119.9
C44 C45 H45 119.9
C45 C46 C41 121.0(3)
C45 C46 H46 119.5
C41 C46 H46 119.5
C16 C11 C12 113.6(3)
C16 C11 B1 126.3(3)
C12 C11 B1 120.1(3)
F12 C12 C13 115.3(3)
F12 C12 C11 119.6(3)
C13 C12 C11 125.1(3)
C12 F12 Li1 130.7(2)
F13 C13 C14 120.5(3)
F13 C13 C12 121.0(3)
C14 C13 C12 118.4(3)
F14 C14 C13 120.2(3)
F14 C14 C15 120.8(3)
C13 C14 C15 119.0(3)
F15 C15 C14 119.2(3)
F15 C15 C16 120.5(3)
C14 C15 C16 120.3(3)
F16 C16 C11 120.5(3)
F16 C16 C15 115.9(3)
C11 C16 C15 123.6(3)
C22 C21 C26 113.2(3)
C22 C21 B1 125.6(3)
C26 C21 B1 120.1(3)
F22 C22 C21 120.2(3)
F22 C22 C23 115.5(3)
C21 C22 C23 124.3(3)
F23 C23 C24 119.6(3)
F23 C23 C22 120.9(3)
C24 C23 C22 119.5(3)
F24 C24 C23 120.6(3)
F24 C24 C25 120.2(3)
C23 C24 C25 119.2(3)
F25 C25 C26 120.5(3)
F25 C25 C24 120.4(3)
C26 C25 C24 119.1(3)
F26 C26 C25 115.6(3)
F26 C26 C21 119.8(3)
C25 C26 C21 124.6(3)
N1 C51 C57 110.1(3)
N1 C51 C56 105.6(2)
C57 C51 C56 109.8(3)
N1 C51 C52 111.7(2)
C57 C51 C52 110.7(3)
C56 C51 C52 108.8(3)
C53 C52 C51 113.4(3)
C53 C52 H52A 108.9
C51 C52 H52A 108.9
C53 C52 H52B 108.9
C51 C52 H52B 108.9
H52A C52 H52B 107.7
C52 C53 C54 109.6(3)
C52 C53 H53A 109.8
C54 C53 H53A 109.8
C52 C53 H53B 109.8
C54 C53 H53B 109.8
H53A C53 H53B 108.2
C53 C54 C55 112.6(3)
C53 C54 H54A 109.1
C55 C54 H54A 109.1
C53 C54 H54B 109.1
C55 C54 H54B 109.1
H54A C54 H54B 107.8
N1 C55 C58 105.9(3)
N1 C55 C59 111.7(3)
C58 C55 C59 108.4(3)
N1 C55 C54 110.8(3)
C58 C55 C54 109.5(3)
C59 C55 C54 110.5(3)
C51 C56 H56A 109.5
C51 C56 H56B 109.5
H56A C56 H56B 109.5
C51 C56 H56C 109.5
H56A C56 H56C 109.5
H56B C56 H56C 109.5
C51 C57 H57A 109.5
C51 C57 H57B 109.5
H57A C57 H57B 109.5
C51 C57 H57C 109.5
H57A C57 H57C 109.5
H57B C57 H57C 109.5
C55 C58 H58A 109.5
C55 C58 H58B 109.5
H58A C58 H58B 109.5
C55 C58 H58C 109.5
H58A C58 H58C 109.5
H58B C58 H58C 109.5
C55 C59 H59A 109.5
C55 C59 H59B 109.5
H59A C59 H59B 109.5
C55 C59 H59C 109.5
H59A C59 H59C 109.5
H59B C59 H59C 109.5

loop_
_geom_bond_atom_site_label_1
_geom_bond_atom_site_label_2
_geom_bond_distance
B1 O1 1.543(4)
B1 C21 1.645(5)
B1 C11 1.647(4)
B1 C3 1.663(4)
C1 C2 1.351(4)
C1 C7A 1.478(4)
C1 C8 1.517(4)
Li1 O1 1.913(6)
Li1 F12 2.020(6)
Li1 N1 2.109(6)
N1 C51 1.509(4)
N1 C55 1.510(4)
N1 H1A 0.90(4)
O1 C31 1.396(3)
C2 C31 1.466(4)
C2 C3 1.503(4)
C3 C3A 1.501(4)
C3 H3 1.0
C3A C4 1.389(4)
C3A C7A 1.411(4)
C4 C5 1.391(4)
C4 H4 0.95
C5 C6 1.382(4)
C5 H5 0.95
C6 C7 1.389(4)
C6 H6 0.95
C7 C7A 1.388(4)
C7 H7 0.95
C8 C9 1.530(4)
C8 C10 1.533(4)
C8 H8 1.0
C10 H10A 0.98
C10 H10B 0.98
C10 H10C 0.98
C9 H9A 0.98
C9 H9B 0.98
C9 H9C 0.98
C31 C32 1.334(4)
C32 C41 1.493(4)
C32 C33 1.511(4)
C33 H33A 0.98
C33 H33B 0.98
C33 H33C 0.98
C41 C42 1.394(4)
C41 C46 1.404(4)
C42 C43 1.387(4)
C42 H42 0.95
C43 C44 1.387(5)
C43 H43 0.95
C44 C45 1.397(5)
C44 H44 0.95
C45 C46 1.387(4)
C45 H45 0.95
C46 H46 0.95
C11 C16 1.379(4)
C11 C12 1.389(4)
C12 F12 1.373(4)
C12 C13 1.383(4)
C13 F13 1.343(4)
C13 C14 1.374(5)
C14 F14 1.345(4)
C14 C15 1.376(5)
C15 F15 1.347(4)
C15 C16 1.380(4)
C16 F16 1.350(3)
C21 C22 1.385(4)
C21 C26 1.391(4)
C22 F22 1.353(3)
C22 C23 1.387(4)
C23 F23 1.347(4)
C23 C24 1.366(5)
C24 F24 1.347(4)
C24 C25 1.381(5)
C25 F25 1.345(4)
C25 C26 1.378(4)
C26 F26 1.352(3)
C51 C57 1.534(4)
C51 C56 1.534(4)
C51 C52 1.538(4)
C52 C53 1.524(5)
C52 H52A 0.99
C52 H52B 0.99
C53 C54 1.525(5)
C53 H53A 0.99
C53 H53B 0.99
C54 C55 1.533(5)
C54 H54A 0.99
C54 H54B 0.99
C55 C58 1.524(5)
C55 C59 1.524(5)
C56 H56A 0.98
C56 H56B 0.98
C56 H56C 0.98
C57 H57A 0.98
C57 H57B 0.98
C57 H57C 0.98
C58 H58A 0.98
C58 H58B 0.98
C58 H58C 0.98
C59 H59A 0.98
C59 H59B 0.98
C59 H59C 0.98

loop_
_geom_torsion_atom_site_label_1
_geom_torsion_atom_site_label_2
_geom_torsion_atom_site_label_3
_geom_torsion_atom_site_label_4
_geom_torsion
C21 B1 O1 C31 -98.2(3)
C11 B1 O1 C31 140.8(2)
C3 B1 O1 C31 16.2(3)
C21 B1 O1 Li1 58.6(4)
C11 B1 O1 Li1 -62.5(4)
C3 B1 O1 Li1 172.9(3)
C7A C1 C2 C31 -160.3(3)
C8 C1 C2 C31 13.3(5)
C7A C1 C2 C3 -5.4(3)
C8 C1 C2 C3 168.2(3)
C1 C2 C3 C3A 5.0(3)
C31 C2 C3 C3A 166.1(2)
C1 C2 C3 B1 -120.2(3)
C31 C2 C3 B1 40.9(3)
O1 B1 C3 C3A -140.9(3)
C21 B1 C3 C3A -21.8(4)
C11 B1 C3 C3A 104.4(3)
O1 B1 C3 C2 -32.7(3)
C21 B1 C3 C2 86.3(3)
C11 B1 C3 C2 -147.5(3)
C2 C3 C3A C4 177.5(3)
B1 C3 C3A C4 -77.6(4)
C2 C3 C3A C7A -2.6(3)
B1 C3 C3A C7A 102.3(3)
C7A C3A C4 C5 -1.4(4)
C3 C3A C4 C5 178.6(3)
C3A C4 C5 C6 0.9(4)
C4 C5 C6 C7 -0.1(5)
C5 C6 C7 C7A -0.2(5)
C6 C7 C7A C3A -0.3(4)
C6 C7 C7A C1 -178.4(3)
C4 C3A C7A C7 1.1(4)
C3 C3A C7A C7 -178.9(3)
C4 C3A C7A C1 179.6(2)
C3 C3A C7A C1 -0.3(3)
C2 C1 C7A C7 -178.2(3)
C8 C1 C7A C7 8.2(5)
C2 C1 C7A C3A 3.5(3)
C8 C1 C7A C3A -170.1(3)
C2 C1 C8 C9 -120.9(3)
C7A C1 C8 C9 51.4(4)
C2 C1 C8 C10 114.2(3)
C7A C1 C8 C10 -73.4(4)
B1 O1 C31 C32 -166.9(3)
Li1 O1 C31 C32 34.3(4)
B1 O1 C31 C2 8.6(3)
Li1 O1 C31 C2 -150.2(3)
C1 C2 C31 C32 -63.6(5)
C3 C2 C31 C32 140.8(3)
C1 C2 C31 O1 121.5(3)
C3 C2 C31 O1 -34.1(3)
O1 C31 C32 C41 2.2(4)
C2 C31 C32 C41 -172.0(3)
O1 C31 C32 C33 178.0(3)
C2 C31 C32 C33 3.8(5)
C31 C32 C41 C42 -132.3(3)
C33 C32 C41 C42 51.7(4)
C31 C32 C41 C46 53.3(4)
C33 C32 C41 C46 -122.7(3)
C46 C41 C42 C43 0.0(4)
C32 C41 C42 C43 -174.5(3)
C41 C42 C43 C44 0.3(5)
C42 C43 C44 C45 0.3(5)
C43 C44 C45 C46 -1.1(5)
C44 C45 C46 C41 1.4(5)
C42 C41 C46 C45 -0.8(4)
C32 C41 C46 C45 173.8(3)
O1 B1 C11 C16 -136.5(3)
C21 B1 C11 C16 100.7(3)
C3 B1 C11 C16 -23.6(4)
O1 B1 C11 C12 45.4(3)
C21 B1 C11 C12 -77.4(3)
C3 B1 C11 C12 158.3(3)
C16 C11 C12 F12 -179.3(3)
B1 C11 C12 F12 -1.0(4)
C16 C11 C12 C13 -0.1(4)
B1 C11 C12 C13 178.2(3)
C13 C12 F12 Li1 141.2(3)
C11 C12 F12 Li1 -39.6(4)
F12 C12 C13 F13 -0.4(4)
C11 C12 C13 F13 -179.6(3)
F12 C12 C13 C14 178.6(3)
C11 C12 C13 C14 -0.6(5)
F13 C13 C14 F14 0.1(5)
C12 C13 C14 F14 -178.9(3)
F13 C13 C14 C15 179.5(3)
C12 C13 C14 C15 0.5(5)
F14 C14 C15 F15 1.2(5)
C13 C14 C15 F15 -178.2(3)
F14 C14 C15 C16 179.7(3)
C13 C14 C15 C16 0.3(5)
C12 C11 C16 F16 179.1(3)
B1 C11 C16 F16 0.9(4)
C12 C11 C16 C15 1.0(4)
B1 C11 C16 C15 -177.2(3)
F15 C15 C16 F16 -0.8(4)
C14 C15 C16 F16 -179.3(3)
F15 C15 C16 C11 177.3(3)
C14 C15 C16 C11 -1.2(5)
O1 B1 C21 C22 22.4(4)
C11 B1 C21 C22 140.3(3)
C3 B1 C21 C22 -88.8(3)
O1 B1 C21 C26 -170.9(2)
C11 B1 C21 C26 -53.0(4)
C3 B1 C21 C26 77.9(3)
C26 C21 C22 F22 -178.4(2)
B1 C21 C22 F22 -10.8(4)
C26 C21 C22 C23 0.0(4)
B1 C21 C22 C23 167.5(3)
F22 C22 C23 F23 -2.1(4)
C21 C22 C23 F23 179.5(3)
F22 C22 C23 C24 176.5(3)
C21 C22 C23 C24 -1.9(5)
F23 C23 C24 F24 1.0(5)
C22 C23 C24 F24 -177.6(3)
F23 C23 C24 C25 -180.0(3)
C22 C23 C24 C25 1.4(5)
F24 C24 C25 F25 0.9(5)
C23 C24 C25 F25 -178.2(3)
F24 C24 C25 C26 179.9(3)
C23 C24 C25 C26 0.9(5)
F25 C25 C26 F26 -0.8(4)
C24 C25 C26 F26 -179.9(3)
F25 C25 C26 C21 176.0(3)
C24 C25 C26 C21 -3.1(5)
C22 C21 C26 F26 179.3(2)
B1 C21 C26 F26 11.0(4)
C22 C21 C26 C25 2.5(4)
B1 C21 C26 C25 -165.7(3)
C55 N1 C51 C57 -77.9(3)
Li1 N1 C51 C57 62.7(3)
C55 N1 C51 C56 163.6(3)
Li1 N1 C51 C56 -55.9(3)
C55 N1 C51 C52 45.5(4)
Li1 N1 C51 C52 -174.0(3)
N1 C51 C52 C53 -48.9(4)
C57 C51 C52 C53 74.1(4)
C56 C51 C52 C53 -165.1(3)
C51 C52 C53 C54 55.4(4)
C52 C53 C54 C55 -57.7(4)
C51 N1 C55 C58 -166.3(3)
Li1 N1 C55 C58 57.1(4)
C51 N1 C55 C59 76.0(3)
Li1 N1 C55 C59 -60.6(4)
C51 N1 C55 C54 -47.6(4)
Li1 N1 C55 C54 175.8(3)
C53 C54 C55 N1 53.3(4)
C53 C54 C55 C58 169.7(3)
C53 C54 C55 C59 -71.0(4)
